data_7135343
loop_
_publ_author_name
'Tr&#xf6;ster, Tobias'
'Saha, Koushik'
'Roy, Dipak Kumar'
'Dewhurst, Rian D.'
'Braunschweig, Holger'

_publ_section_title
;
 Ring expansion of an antiaromatic beryllole: synthesis of novel five-,
 seven- and nine-membered beryllacycles.
;
_journal_issue 17
_journal_name_full 'Chemical communications (Cambridge, England)'
_journal_page_first 5032
_journal_page_last 5036
_journal_paper_doi 10.1039/d5cc05783c
_journal_volume 62
_journal_year 2026
_chemical_formula_moiety '2(C48 H51 Be N S2), C7 H8'
_chemical_formula_sum 'C103 H110 Be2 N2 S4'
_chemical_formula_weight 1522.18
_space_group_crystal_system triclinic
_space_group_IT_number 2
_space_group_name_Hall '-P 1'
_space_group_name_H-M_alt 'P -1'
_atom_sites_solution_hydrogens geom
_atom_sites_solution_primary dual
_atom_sites_solution_secondary difmap
_audit_creation_date 2023-09-04
_audit_creation_method 'CIF-fill 1.4m (K.Radacki, 2005-23)'
_audit_update_record
;
2025-11-26 deposited with the CCDC.	2026-02-12 downloaded from the CCDC.
;
_cell_angle_alpha 95.952(5)
_cell_angle_beta 111.349(5)
_cell_angle_gamma 101.372(5)
_cell_formula_units_Z 1
_cell_length_a 12.060(3)
_cell_length_b 13.360(3)
_cell_length_c 15.212(3)
_cell_measurement_reflns_used 4666
_cell_measurement_temperature 100(2)
_cell_measurement_theta_max 25.44
_cell_measurement_theta_min 2.32
_cell_volume 2196.3(9)
_computing_cell_refinement 'Saint+ ver. 8.38A (Bruker AXS)'
_computing_data_collection 'BIS 2011.8 / APEX4 ver. 2021.10 (Bruker AXS)'
_computing_data_reduction 'Saint+ ver. 8.38A (Bruker AXS)'
_computing_molecular_graphics 'ShelXLe (Huebschle et all, 2011)'
_computing_publication_material 'SHELXL-2018/3 (Sheldrick, 2018)'
_computing_structure_refinement 'SHELXL-2018/3 (Sheldrick, 2018)'
_computing_structure_solution 'SHELXT 2014/5 (Sheldrick, 2014)''
_diffrn_ambient_environment N~2~
_diffrn_ambient_temperature 100(2)
_diffrn_detector CCD
_diffrn_detector_area_resol_mean 4.166
_diffrn_detector_type Apex2
_diffrn_measured_fraction_theta_full 0.992
_diffrn_measured_fraction_theta_max 0.976
_diffrn_measurement_device 'four-circle diffractometer'
_diffrn_measurement_device_type 'Bruker X8-APEX II'
_diffrn_measurement_method '\f and \w scans'
_diffrn_orient_matrix_type
;
 Sparks R.A., Computational Crystallography p1-18 (Clarendon Press, 1982)
;
_diffrn_orient_matrix_UB_11 0.0886077
_diffrn_orient_matrix_UB_12 0.0125623
_diffrn_orient_matrix_UB_13 0.0435784
_diffrn_orient_matrix_UB_21 -0.0247475
_diffrn_orient_matrix_UB_22 -0.0355661
_diffrn_orient_matrix_UB_23 0.0471519
_diffrn_orient_matrix_UB_31 0.0026065
_diffrn_orient_matrix_UB_32 -0.0680448
_diffrn_orient_matrix_UB_33 -0.0324027
_diffrn_radiation_monochromator 'multi-layer mirror'
_diffrn_radiation_probe x-ray
_diffrn_radiation_type MoK\a
_diffrn_radiation_wavelength 0.71073
_diffrn_radiation_xray_symbol K-L~2,3~
_diffrn_reflns_av_R_equivalents 0.0850
_diffrn_reflns_av_unetI/netI 0.1087
_diffrn_reflns_Laue_measured_fraction_full 0.992
_diffrn_reflns_Laue_measured_fraction_max 0.976
_diffrn_reflns_limit_h_max 15
_diffrn_reflns_limit_h_min -15
_diffrn_reflns_limit_k_max 17
_diffrn_reflns_limit_k_min -13
_diffrn_reflns_limit_l_max 19
_diffrn_reflns_limit_l_min -15
_diffrn_reflns_number 28426
_diffrn_reflns_point_group_measured_fraction_full 0.992
_diffrn_reflns_point_group_measured_fraction_max 0.976
_diffrn_reflns_theta_full 25.242
_diffrn_reflns_theta_max 27.802
_diffrn_reflns_theta_min 1.464
_diffrn_source 'rotating-anode X-ray tube'
_diffrn_source_type 'Nonius FR-591'
_diffrn_standards_number 0
_exptl_absorpt_coefficient_mu 0.156
_exptl_absorpt_correction_T_max 0.7456
_exptl_absorpt_correction_T_min 0.6384
_exptl_absorpt_correction_type multi-scan
_exptl_absorpt_process_details 'SADABS 2016/2 (Bruker AXS)'
_exptl_crystal_colour yellow
_exptl_crystal_density_diffrn 1.151
_exptl_crystal_description block
_exptl_crystal_F_000 814
_exptl_crystal_preparation
;
 Crystals were grown at -30 \%C from saturated solution in Toluene. For data 
 collection the crystal was immersed in a film of perfluoropolyether oil, 
 mounted on a polyimide loop and transferred to stream of cold nitrogen 
 (Oxford Cryostream 700).
;
_exptl_crystal_size_max 0.065
_exptl_crystal_size_mid 0.062
_exptl_crystal_size_min 0.053
_refine_diff_density_max 0.979
_refine_diff_density_min -0.642
_refine_diff_density_rms 0.071
_refine_ls_extinction_method none
_refine_ls_goodness_of_fit_ref 1.023
_refine_ls_hydrogen_treatment constr
_refine_ls_matrix_type full
_refine_ls_number_parameters 491
_refine_ls_number_reflns 10137
_refine_ls_number_restraints 0
_refine_ls_restrained_S_all 1.023
_refine_ls_R_factor_all 0.1119
_refine_ls_R_factor_gt 0.0614
_refine_ls_shift/su_max 0.001
_refine_ls_shift/su_mean 0.000
_refine_ls_structure_factor_coef Fsqd
_refine_ls_weighting_details
;
 w=1/[\s^2^(Fo^2^)+(0.0561P)^2^+1.1504P] where P=(Fo^2^+2Fc^2^)/3
;
_refine_ls_weighting_scheme calc
_refine_ls_wR_factor_gt 0.1338
_refine_ls_wR_factor_ref 0.1560
_reflns_Friedel_coverage 0.000
_reflns_number_gt 6422
_reflns_number_total 10137
_reflns_threshold_expression 'I > 2\s(I)'
_cod_data_source_file d5cc05783c2.cif
_cod_data_source_block cop075_0m
_cod_depositor_comments 'Adding full bibliography for 7135342--7135346.cif.'
_cod_original_cell_volume 2196.3(8)
_cod_database_code 7135343
_shelx_shelxl_version_number 2018/3
_shelx_space_group_comment
;
 The symmetry employed for this shelxl refinement is uniquely defined by the 
 following loop, which should always be used as a source of symmetry 
 information in preference to the above space-group names. They are only 
 intended as comments.
;
_exptl_absorpt_special_details
;
 Incident beam scaling, empirical absorption correction using spherical 
 harmonics, and outlier rejection was employed as implemented in SADABS. 
 Additional spherical absorption correction with mu*r value set to 0.2 was 
 applied.
;

loop_
_space_group_symop_operation_xyz
'x, y, z'
'-x, -y, -z'

loop_
_atom_site_label
_atom_site_type_symbol
_atom_site_fract_x
_atom_site_fract_y
_atom_site_fract_z
_atom_site_U_iso_or_equiv
_atom_site_adp_type
_atom_site_occupancy
_atom_site_site_symmetry_order
_atom_site_calc_flag
_atom_site_refinement_flags_posn
_atom_site_refinement_flags_adp
_atom_site_refinement_flags_occupancy
_atom_site_disorder_assembly
_atom_site_disorder_group
Be1_1 Be 0.4318(3) 0.5278(3) 0.7549(2) 0.0173(7) Uani 1 1 d . . . . .
S1_1 S 0.34995(6) 0.58759(5) 0.63980(4) 0.01597(15) Uani 1 1 d . . . . .
C1_1 C 0.3012(2) 0.6779(2) 0.70413(17) 0.0146(5) Uani 1 1 d . . . . .
C2_1 C 0.3779(2) 0.76510(19) 0.76494(17) 0.0137(5) Uani 1 1 d . . . . .
C3_1 C 0.5128(2) 0.79329(19) 0.78910(17) 0.0138(5) Uani 1 1 d . . . . .
C4_1 C 0.5863(2) 0.73839(19) 0.84039(17) 0.0151(5) Uani 1 1 d . . . . .
S2_1 S 0.53049(6) 0.62519(5) 0.88035(5) 0.01768(16) Uani 1 1 d . . . . .
C1_2 C 0.1694(2) 0.64227(19) 0.69029(18) 0.0159(5) Uani 1 1 d . . . . .
C2_2 C 0.0737(2) 0.6150(2) 0.59979(19) 0.0214(6) Uani 1 1 d . . . . .
H00K_2 H 0.091327 0.621241 0.544311 0.026 Uiso 1 1 calc R U . . .
C3_2 C -0.0471(2) 0.5789(2) 0.5895(2) 0.0263(7) Uani 1 1 d . . . . .
H00S_2 H -0.112019 0.562132 0.527460 0.032 Uiso 1 1 calc R U . . .
C4_2 C -0.0730(2) 0.5673(2) 0.6701(2) 0.0269(7) Uani 1 1 d . . . . .
H02B_2 H -0.155562 0.541523 0.663123 0.032 Uiso 1 1 calc R U . . .
C5_2 C 0.0208(2) 0.5932(2) 0.7602(2) 0.0234(6) Uani 1 1 d . . . . .
H00R_2 H 0.002878 0.584878 0.815313 0.028 Uiso 1 1 calc R U . . .
C6_2 C 0.1412(2) 0.6313(2) 0.77060(19) 0.0186(6) Uani 1 1 d . . . . .
H00N_2 H 0.205282 0.650216 0.833051 0.022 Uiso 1 1 calc R U . . .
C1_3 C 0.3326(2) 0.84065(19) 0.81394(18) 0.0141(5) Uani 1 1 d . . . . .
C2_3 C 0.2347(2) 0.8799(2) 0.76294(19) 0.0184(6) Uani 1 1 d . . . . .
H00L_3 H 0.197014 0.860332 0.694832 0.022 Uiso 1 1 calc R U . . .
C3_3 C 0.1910(2) 0.9475(2) 0.8101(2) 0.0206(6) Uani 1 1 d . . . . .
H01Z_3 H 0.124213 0.973875 0.774189 0.025 Uiso 1 1 calc R U . . .
C4_3 C 0.2449(2) 0.9763(2) 0.9094(2) 0.0220(6) Uani 1 1 d . . . . .
H00Q_3 H 0.214302 1.021345 0.941901 0.026 Uiso 1 1 calc R U . . .
C5_3 C 0.3435(2) 0.9391(2) 0.9608(2) 0.0229(6) Uani 1 1 d . . . . .
H00M_3 H 0.381284 0.958985 1.028928 0.027 Uiso 1 1 calc R U . . .
C6_3 C 0.3875(2) 0.8726(2) 0.91305(18) 0.0183(6) Uani 1 1 d . . . . .
H00H_3 H 0.456443 0.848690 0.948946 0.022 Uiso 1 1 calc R U . . .
C1_4 C 0.5559(2) 0.8869(2) 0.75246(18) 0.0152(5) Uani 1 1 d . . . . .
C2_4 C 0.4789(2) 0.9018(2) 0.66336(18) 0.0188(6) Uani 1 1 d . . . . .
H00I_4 H 0.400727 0.853902 0.629555 0.023 Uiso 1 1 calc R U . . .
C3_4 C 0.5135(3) 0.9842(2) 0.6233(2) 0.0245(6) Uani 1 1 d . . . . .
H02A_4 H 0.459525 0.992193 0.562343 0.029 Uiso 1 1 calc R U . . .
C4_4 C 0.6266(3) 1.0555(2) 0.6714(2) 0.0283(7) Uani 1 1 d . . . . .
H00T_4 H 0.650934 1.111944 0.643578 0.034 Uiso 1 1 calc R U . . .
C5_4 C 0.7037(3) 1.0434(2) 0.7606(2) 0.0254(6) Uani 1 1 d . . . . .
H00B_4 H 0.781282 1.092078 0.794288 0.030 Uiso 1 1 calc R U . . .
C6_4 C 0.6685(2) 0.9610(2) 0.8011(2) 0.0190(6) Uani 1 1 d . . . . .
H00F_4 H 0.721769 0.954596 0.862947 0.023 Uiso 1 1 calc R U . . .
C1_5 C 0.7221(2) 0.76197(19) 0.86755(18) 0.0153(5) Uani 1 1 d . . . . .
C2_5 C 0.8022(2) 0.7831(2) 0.96401(19) 0.0209(6) Uani 1 1 d . . . . .
H00D_5 H 0.770283 0.781135 1.012583 0.025 Uiso 1 1 calc R U . . .
C3_5 C 0.9290(3) 0.8070(2) 0.9895(2) 0.0289(7) Uani 1 1 d . . . . .
H01D_5 H 0.983205 0.822577 1.055460 0.035 Uiso 1 1 calc R U . . .
C4_5 C 0.9761(3) 0.8083(2) 0.9195(2) 0.0316(7) Uani 1 1 d . . . . .
H01E_5 H 1.062609 0.825092 0.937123 0.038 Uiso 1 1 calc R U . . .
C5_5 C 0.8975(3) 0.7852(2) 0.8241(2) 0.0284(7) Uani 1 1 d . . . . .
H01M_5 H 0.929991 0.785538 0.775833 0.034 Uiso 1 1 calc R U . . .
C6_5 C 0.7714(2) 0.7614(2) 0.7978(2) 0.0206(6) Uani 1 1 d . . . . .
H00C_5 H 0.717953 0.744533 0.731671 0.025 Uiso 1 1 calc R U . . .
C1_6 C 0.3941(2) 0.3936(2) 0.75992(17) 0.0140(5) Uani 1 1 d . . . . .
N2_6 N 0.44283(18) 0.31782(16) 0.74653(14) 0.0136(4) Uani 1 1 d . . . . .
C3_6 C 0.3846(2) 0.21268(19) 0.76486(18) 0.0166(5) Uani 1 1 d . . . . .
C4_6 C 0.3025(2) 0.2471(2) 0.81182(19) 0.0196(6) Uani 1 1 d . . . . .
H00O_6 H 0.341308 0.253307 0.882436 0.023 Uiso 1 1 calc R U . . .
H00P_6 H 0.221645 0.195547 0.787228 0.023 Uiso 1 1 calc R U . . .
C5_6 C 0.2859(2) 0.3528(2) 0.78662(18) 0.0171(6) Uani 1 1 d . . . . .
C6_6 C 0.4820(2) 0.1679(2) 0.83153(19) 0.0207(6) Uani 1 1 d . . . . .
H01W_6 H 0.529552 0.218233 0.891876 0.031 Uiso 1 1 calc R U . . .
H01X_6 H 0.537226 0.153111 0.800779 0.031 Uiso 1 1 calc R U . . .
H01Y_6 H 0.442214 0.103383 0.845013 0.031 Uiso 1 1 calc R U . . .
C7_6 C 0.3130(2) 0.1350(2) 0.67042(18) 0.0206(6) Uani 1 1 d . . . . .
H02C_6 H 0.248095 0.162631 0.627958 0.031 Uiso 1 1 calc R U . . .
H02D_6 H 0.275763 0.068994 0.683203 0.031 Uiso 1 1 calc R U . . .
H02E_6 H 0.368898 0.123510 0.639344 0.031 Uiso 1 1 calc R U . . .
C8_6 C 0.1668(2) 0.3433(2) 0.69790(19) 0.0227(6) Uani 1 1 d . . . . .
H01Q_6 H 0.095255 0.317112 0.712916 0.034 Uiso 1 1 calc R U . . .
H01R_6 H 0.164482 0.294945 0.643830 0.034 Uiso 1 1 calc R U . . .
H01S_6 H 0.165089 0.411786 0.680603 0.034 Uiso 1 1 calc R U . . .
C9_6 C 0.2859(2) 0.4248(2) 0.87134(19) 0.0225(6) Uani 1 1 d . . . . .
H01T_6 H 0.217653 0.393300 0.888240 0.034 Uiso 1 1 calc R U . . .
H01U_6 H 0.276041 0.491947 0.853514 0.034 Uiso 1 1 calc R U . . .
H01V_6 H 0.363952 0.435513 0.926665 0.034 Uiso 1 1 calc R U . . .
C1_7 C 0.5407(2) 0.32534(19) 0.70987(18) 0.0143(5) Uani 1 1 d . . . . .
C2_7 C 0.6644(2) 0.3492(2) 0.77472(18) 0.0165(5) Uani 1 1 d . . . . .
C3_7 C 0.7530(2) 0.3473(2) 0.73663(19) 0.0205(6) Uani 1 1 d . . . . .
H00G_7 H 0.836940 0.360849 0.779204 0.025 Uiso 1 1 calc R U . . .
C4_7 C 0.7224(2) 0.3262(2) 0.63849(19) 0.0211(6) Uani 1 1 d . . . . .
H00A_7 H 0.784463 0.324524 0.614306 0.025 Uiso 1 1 calc R U . . .
C5_7 C 0.6013(2) 0.3078(2) 0.57617(19) 0.0196(6) Uani 1 1 d . . . . .
H00J_7 H 0.580919 0.295032 0.508841 0.023 Uiso 1 1 calc R U . . .
C6_7 C 0.5078(2) 0.3074(2) 0.60959(18) 0.0164(5) Uani 1 1 d . . . . .
C7_7 C 0.7095(2) 0.3836(2) 0.88354(18) 0.0204(6) Uani 1 1 d . . . . .
H01F_7 H 0.636446 0.381134 0.900452 0.025 Uiso 1 1 calc R U . . .
C8_7 C 0.3779(2) 0.2945(2) 0.53500(18) 0.0194(6) Uani 1 1 d . . . . .
H00E_7 H 0.320773 0.294449 0.568909 0.023 Uiso 1 1 calc R U . . .
C9_7 C 0.7890(2) 0.4960(2) 0.9137(2) 0.0272(7) Uani 1 1 d . . . . .
H01G_7 H 0.813702 0.519862 0.982766 0.041 Uiso 1 1 calc R U . . .
H01H_7 H 0.741600 0.540959 0.877882 0.041 Uiso 1 1 calc R U . . .
H01I_7 H 0.862608 0.499088 0.899589 0.041 Uiso 1 1 calc R U . . .
C10_7 C 0.7845(3) 0.3134(2) 0.9392(2) 0.0284(7) Uani 1 1 d . . . . .
H01A_7 H 0.804396 0.333947 1.008059 0.043 Uiso 1 1 calc R U . . .
H01B_7 H 0.860834 0.320681 0.928529 0.043 Uiso 1 1 calc R U . . .
H10_7 H 0.736189 0.240830 0.916707 0.043 Uiso 1 1 calc R U . . .
C11_7 C 0.3758(3) 0.3860(2) 0.48266(19) 0.0263(7) Uani 1 1 d . . . . .
H01J_7 H 0.291291 0.380455 0.438151 0.039 Uiso 1 1 calc R U . . .
H01K_7 H 0.428434 0.384918 0.446552 0.039 Uiso 1 1 calc R U . . .
H01L_7 H 0.406345 0.451296 0.529645 0.039 Uiso 1 1 calc R U . . .
C12_7 C 0.3320(3) 0.1933(2) 0.46071(19) 0.0252(6) Uani 1 1 d . . . . .
H01N_7 H 0.331702 0.133919 0.493470 0.038 Uiso 1 1 calc R U . . .
H01O_7 H 0.386487 0.192989 0.426191 0.038 Uiso 1 1 calc R U . . .
H01P_7 H 0.248248 0.188281 0.414915 0.038 Uiso 1 1 calc R U . . .
C70 C -0.1084(6) 0.1463(4) 0.5349(5) 0.097(4) Uiso 0.5 1 d G . P A -1
H70A H -0.055506 0.213057 0.536678 0.145 Uiso 0.5 1 calc R U P A -1
H70B H -0.118135 0.147268 0.596121 0.145 Uiso 0.5 1 calc R U P A -1
H70C H -0.189218 0.134854 0.482372 0.145 Uiso 0.5 1 calc R U P A -1
C72 C -0.0504(4) 0.0598(3) 0.5186(3) 0.0503(19) Uiso 0.5 1 d G . P A -1
C73 C 0.0069(4) 0.0596(3) 0.4532(3) 0.0327(15) Uiso 0.5 1 d G . P A -1
H73A H 0.010873 0.115640 0.419883 0.039 Uiso 0.5 1 calc R U P A -1
C71 C 0.0582(5) -0.0216(4) 0.4363(4) 0.050(2) Uiso 0.5 1 d G . P A -1
H71A H 0.096580 -0.020526 0.391725 0.060 Uiso 0.5 1 calc R U P A -1
C75 C 0.0533(5) -0.1045(3) 0.4849(4) 0.063(2) Uiso 0.5 1 d G . P A -1
H75A H 0.088014 -0.159923 0.473383 0.075 Uiso 0.5 1 calc R U P A -1
C76 C -0.0031(6) -0.1053(3) 0.5504(4) 0.078(3) Uiso 0.5 1 d G . P A -1
H76A H -0.006713 -0.161307 0.583770 0.094 Uiso 0.5 1 calc R U P A -1
C74 C -0.0543(5) -0.0238(4) 0.5670(4) 0.064(2) Uiso 0.5 1 d G . P A -1
H74A H -0.092311 -0.025003 0.611770 0.077 Uiso 0.5 1 calc R U P A -1

loop_
_atom_site_aniso_label
_atom_site_aniso_U_11
_atom_site_aniso_U_22
_atom_site_aniso_U_33
_atom_site_aniso_U_23
_atom_site_aniso_U_13
_atom_site_aniso_U_12
Be1_1 0.0194(17) 0.0213(18) 0.0156(17) 0.0055(14) 0.0096(14) 0.0084(14)
S1_1 0.0203(3) 0.0167(3) 0.0129(3) 0.0025(3) 0.0070(3) 0.0084(3)
C1_1 0.0208(13) 0.0171(13) 0.0115(13) 0.0083(10) 0.0080(10) 0.0114(11)
C2_1 0.0188(12) 0.0141(13) 0.0116(12) 0.0063(10) 0.0066(10) 0.0083(10)
C3_1 0.0162(12) 0.0153(13) 0.0107(12) 0.0002(10) 0.0064(10) 0.0049(10)
C4_1 0.0198(13) 0.0132(13) 0.0126(13) 0.0002(10) 0.0071(11) 0.0048(11)
S2_1 0.0205(3) 0.0164(3) 0.0153(3) 0.0056(3) 0.0055(3) 0.0044(3)
C1_2 0.0184(13) 0.0105(12) 0.0182(14) 0.0006(10) 0.0059(11) 0.0061(10)
C2_2 0.0224(14) 0.0214(15) 0.0195(14) 0.0002(12) 0.0065(12) 0.0087(12)
C3_2 0.0200(14) 0.0228(16) 0.0276(16) -0.0023(13) 0.0016(12) 0.0054(12)
C4_2 0.0175(13) 0.0197(15) 0.0417(19) 0.0046(13) 0.0105(13) 0.0039(12)
C5_2 0.0243(14) 0.0226(15) 0.0318(16) 0.0105(13) 0.0172(13) 0.0102(12)
C6_2 0.0193(13) 0.0168(14) 0.0191(14) 0.0033(11) 0.0062(11) 0.0058(11)
C1_3 0.0140(12) 0.0117(13) 0.0168(13) 0.0022(10) 0.0074(10) 0.0014(10)
C2_3 0.0199(13) 0.0172(14) 0.0179(14) 0.0022(11) 0.0079(11) 0.0042(11)
C3_3 0.0213(13) 0.0174(14) 0.0292(16) 0.0083(12) 0.0134(12) 0.0096(11)
C4_3 0.0271(14) 0.0153(14) 0.0293(16) 0.0005(12) 0.0187(13) 0.0052(12)
C5_3 0.0266(14) 0.0225(15) 0.0203(15) -0.0003(12) 0.0123(12) 0.0040(12)
C6_3 0.0191(13) 0.0185(14) 0.0170(14) 0.0026(11) 0.0070(11) 0.0047(11)
C1_4 0.0193(13) 0.0151(13) 0.0166(13) 0.0039(11) 0.0110(11) 0.0081(11)
C2_4 0.0245(14) 0.0200(14) 0.0172(14) 0.0044(11) 0.0115(12) 0.0106(12)
C3_4 0.0379(16) 0.0268(16) 0.0238(15) 0.0121(13) 0.0205(13) 0.0210(14)
C4_4 0.0438(18) 0.0179(15) 0.0412(19) 0.0135(14) 0.0322(16) 0.0133(14)
C5_4 0.0294(15) 0.0162(14) 0.0381(18) 0.0058(13) 0.0206(14) 0.0076(12)
C6_4 0.0210(13) 0.0150(14) 0.0242(15) 0.0020(11) 0.0115(12) 0.0071(11)
C1_5 0.0184(12) 0.0117(13) 0.0184(14) 0.0051(10) 0.0085(11) 0.0062(10)
C2_5 0.0236(14) 0.0209(15) 0.0191(14) 0.0069(12) 0.0072(12) 0.0083(12)
C3_5 0.0204(14) 0.0300(17) 0.0309(17) 0.0096(14) 0.0032(13) 0.0061(13)
C4_5 0.0180(14) 0.0329(18) 0.049(2) 0.0187(15) 0.0145(14) 0.0107(13)
C5_5 0.0310(16) 0.0296(17) 0.0411(19) 0.0165(14) 0.0254(15) 0.0170(14)
C6_5 0.0258(14) 0.0214(15) 0.0210(14) 0.0061(12) 0.0121(12) 0.0132(12)
C1_6 0.0172(12) 0.0172(13) 0.0067(12) 0.0030(10) 0.0028(10) 0.0059(11)
N2_6 0.0176(10) 0.0135(11) 0.0114(11) 0.0035(9) 0.0069(9) 0.0049(9)
C3_6 0.0219(13) 0.0123(13) 0.0200(14) 0.0067(11) 0.0114(11) 0.0059(11)
C4_6 0.0230(14) 0.0200(14) 0.0223(14) 0.0085(12) 0.0136(12) 0.0087(12)
C5_6 0.0221(13) 0.0165(14) 0.0182(14) 0.0070(11) 0.0115(11) 0.0080(11)
C6_6 0.0229(14) 0.0210(15) 0.0234(15) 0.0105(12) 0.0123(12) 0.0078(12)
C7_6 0.0268(14) 0.0142(14) 0.0224(15) 0.0040(11) 0.0115(12) 0.0046(11)
C8_6 0.0196(13) 0.0226(15) 0.0259(15) 0.0060(12) 0.0084(12) 0.0060(12)
C9_6 0.0277(15) 0.0230(15) 0.0246(15) 0.0065(12) 0.0169(13) 0.0100(12)
C1_7 0.0194(12) 0.0108(12) 0.0181(13) 0.0046(10) 0.0123(11) 0.0052(10)
C2_7 0.0208(13) 0.0142(13) 0.0167(13) 0.0039(11) 0.0088(11) 0.0063(11)
C3_7 0.0198(13) 0.0178(14) 0.0254(15) 0.0039(12) 0.0108(12) 0.0044(11)
C4_7 0.0260(14) 0.0202(14) 0.0252(15) 0.0054(12) 0.0182(12) 0.0076(12)
C5_7 0.0298(15) 0.0183(14) 0.0166(14) 0.0062(11) 0.0139(12) 0.0087(12)
C6_7 0.0225(13) 0.0134(13) 0.0158(13) 0.0050(11) 0.0087(11) 0.0068(11)
C7_7 0.0175(13) 0.0278(16) 0.0164(14) 0.0022(12) 0.0069(11) 0.0075(12)
C8_7 0.0235(14) 0.0249(15) 0.0142(13) 0.0049(11) 0.0098(11) 0.0107(12)
C9_7 0.0203(14) 0.0280(16) 0.0273(16) -0.0077(13) 0.0068(12) 0.0043(12)
C10_7 0.0276(15) 0.0393(19) 0.0199(15) 0.0104(13) 0.0078(12) 0.0129(14)
C11_7 0.0363(16) 0.0318(17) 0.0181(15) 0.0086(13) 0.0126(13) 0.0193(14)
C12_7 0.0283(15) 0.0281(16) 0.0186(15) 0.0038(12) 0.0085(12) 0.0078(13)

loop_
_atom_type_symbol
_atom_type_description
_atom_type_scat_dispersion_real
_atom_type_scat_dispersion_imag
_atom_type_scat_source
C C 0.0033 0.0016 'International Tables Vol C Tables 4.2.6.8 and 6.1.1.4'
H H 0.0000 0.0000 'International Tables Vol C Tables 4.2.6.8 and 6.1.1.4'
N N 0.0061 0.0033 'International Tables Vol C Tables 4.2.6.8 and 6.1.1.4'
Be Be 0.0005 0.0002 'International Tables Vol C Tables 4.2.6.8 and 6.1.1.4'
S S 0.1246 0.1234 'International Tables Vol C Tables 4.2.6.8 and 6.1.1.4'

loop_
_geom_angle_atom_site_label_1
_geom_angle_atom_site_label_2
_geom_angle_atom_site_label_3
_geom_angle
_geom_angle_site_symmetry_1
_geom_angle_site_symmetry_3
_geom_angle_publ_flag
C1_6 Be1_1 S2_1 116.2(2) . . ?
C1_6 Be1_1 S1_1 123.9(2) . . ?
S2_1 Be1_1 S1_1 118.21(18) . . ?
C1_1 S1_1 Be1_1 94.36(13) . . ?
C2_1 C1_1 C1_2 123.0(2) . . ?
C2_1 C1_1 S1_1 123.20(19) . . ?
C1_2 C1_1 S1_1 113.62(18) . . ?
C1_1 C2_1 C3_1 123.1(2) . . ?
C1_1 C2_1 C1_3 121.5(2) . . ?
C3_1 C2_1 C1_3 115.4(2) . . ?
C4_1 C3_1 C2_1 121.3(2) . . ?
C4_1 C3_1 C1_4 124.7(2) . . ?
C2_1 C3_1 C1_4 114.0(2) . . ?
C3_1 C4_1 C1_5 124.4(2) . . ?
C3_1 C4_1 S2_1 123.3(2) . . ?
C1_5 C4_1 S2_1 112.32(18) . . ?
C4_1 S2_1 Be1_1 100.65(13) . . ?
C2_2 C1_2 C6_2 118.4(2) . . ?
C2_2 C1_2 C1_1 122.4(2) . . ?
C6_2 C1_2 C1_1 119.1(2) . . ?
C3_2 C2_2 C1_2 120.8(3) . . ?
C4_2 C3_2 C2_2 119.8(3) . . ?
C5_2 C4_2 C3_2 120.2(3) . . ?
C4_2 C5_2 C6_2 120.0(3) . . ?
C5_2 C6_2 C1_2 120.8(2) . . ?
C6_3 C1_3 C2_3 118.1(2) . . ?
C6_3 C1_3 C2_1 120.1(2) . . ?
C2_3 C1_3 C2_1 121.8(2) . . ?
C3_3 C2_3 C1_3 121.0(2) . . ?
C4_3 C3_3 C2_3 120.0(3) . . ?
C5_3 C4_3 C3_3 119.6(2) . . ?
C4_3 C5_3 C6_3 120.0(3) . . ?
C1_3 C6_3 C5_3 121.2(2) . . ?
C2_4 C1_4 C6_4 117.3(2) . . ?
C2_4 C1_4 C3_1 118.0(2) . . ?
C6_4 C1_4 C3_1 124.6(2) . . ?
C3_4 C2_4 C1_4 121.6(3) . . ?
C2_4 C3_4 C4_4 120.4(3) . . ?
C5_4 C4_4 C3_4 119.1(3) . . ?
C4_4 C5_4 C6_4 120.5(3) . . ?
C5_4 C6_4 C1_4 121.1(3) . . ?
C6_5 C1_5 C2_5 118.6(2) . . ?
C6_5 C1_5 C4_1 121.2(2) . . ?
C2_5 C1_5 C4_1 120.2(2) . . ?
C3_5 C2_5 C1_5 120.3(3) . . ?
C4_5 C3_5 C2_5 120.3(3) . . ?
C5_5 C4_5 C3_5 119.8(3) . . ?
C4_5 C5_5 C6_5 120.5(3) . . ?
C5_5 C6_5 C1_5 120.6(3) . . ?
N2_6 C1_6 C5_6 109.1(2) . . ?
N2_6 C1_6 Be1_1 132.8(2) . . ?
C5_6 C1_6 Be1_1 118.1(2) . . ?
C1_6 N2_6 C1_7 124.4(2) . . ?
C1_6 N2_6 C3_6 115.5(2) . . ?
C1_7 N2_6 C3_6 119.93(19) . . ?
C6_6 C3_6 C7_6 109.2(2) . . ?
C6_6 C3_6 C4_6 112.4(2) . . ?
C7_6 C3_6 C4_6 113.3(2) . . ?
C6_6 C3_6 N2_6 111.2(2) . . ?
C7_6 C3_6 N2_6 110.5(2) . . ?
C4_6 C3_6 N2_6 100.08(19) . . ?
C3_6 C4_6 C5_6 107.3(2) . . ?
C1_6 C5_6 C9_6 112.5(2) . . ?
C1_6 C5_6 C4_6 103.8(2) . . ?
C9_6 C5_6 C4_6 111.2(2) . . ?
C1_6 C5_6 C8_6 107.5(2) . . ?
C9_6 C5_6 C8_6 108.9(2) . . ?
C4_6 C5_6 C8_6 112.7(2) . . ?
C2_7 C1_7 C6_7 121.3(2) . . ?
C2_7 C1_7 N2_6 119.8(2) . . ?
C6_7 C1_7 N2_6 118.8(2) . . ?
C3_7 C2_7 C1_7 117.7(2) . . ?
C3_7 C2_7 C7_7 117.5(2) . . ?
C1_7 C2_7 C7_7 124.8(2) . . ?
C4_7 C3_7 C2_7 121.9(2) . . ?
C5_7 C4_7 C3_7 119.5(2) . . ?
C4_7 C5_7 C6_7 121.5(2) . . ?
C5_7 C6_7 C1_7 117.9(2) . . ?
C5_7 C6_7 C8_7 117.5(2) . . ?
C1_7 C6_7 C8_7 124.5(2) . . ?
C2_7 C7_7 C10_7 112.3(2) . . ?
C2_7 C7_7 C9_7 109.3(2) . . ?
C10_7 C7_7 C9_7 109.3(2) . . ?
C11_7 C8_7 C6_7 109.4(2) . . ?
C11_7 C8_7 C12_7 108.8(2) . . ?
C6_7 C8_7 C12_7 112.5(2) . . ?
C74 C72 C73 118.1 . . ?
C74 C72 C70 120.9 . . ?
C73 C72 C70 120.9 . . ?
C71 C73 C72 121.1 . . ?
C73 C71 C75 120.1 . . ?
C71 C75 C76 119.4 . . ?
C74 C76 C75 120.1 . . ?
C76 C74 C72 121.1 . . ?

loop_
_geom_bond_atom_site_label_1
_geom_bond_atom_site_label_2
_geom_bond_distance
_geom_bond_site_symmetry_2
_geom_bond_publ_flag
Be1_1 C1_6 1.777(4) . ?
Be1_1 S2_1 1.993(3) . ?
Be1_1 S1_1 2.005(4) . ?
S1_1 C1_1 1.792(2) . ?
C1_1 C2_1 1.341(3) . ?
C1_1 C1_2 1.495(3) . ?
C2_1 C3_1 1.489(3) . ?
C2_1 C1_3 1.494(3) . ?
C3_1 C4_1 1.343(3) . ?
C3_1 C1_4 1.498(4) . ?
C4_1 C1_5 1.493(3) . ?
C4_1 S2_1 1.788(3) . ?
C1_2 C2_2 1.391(4) . ?
C1_2 C6_2 1.397(4) . ?
C2_2 C3_2 1.387(4) . ?
C3_2 C4_2 1.386(4) . ?
C4_2 C5_2 1.378(4) . ?
C5_2 C6_2 1.384(4) . ?
C1_3 C6_3 1.386(3) . ?
C1_3 C2_3 1.391(4) . ?
C2_3 C3_3 1.391(3) . ?
C3_3 C4_3 1.385(4) . ?
C4_3 C5_3 1.382(4) . ?
C5_3 C6_3 1.389(3) . ?
C1_4 C2_4 1.397(3) . ?
C1_4 C6_4 1.399(4) . ?
C2_4 C3_4 1.380(4) . ?
C3_4 C4_4 1.385(4) . ?
C4_4 C5_4 1.385(4) . ?
C5_4 C6_4 1.386(4) . ?
C1_5 C6_5 1.392(4) . ?
C1_5 C2_5 1.393(4) . ?
C2_5 C3_5 1.393(4) . ?
C3_5 C4_5 1.377(4) . ?
C4_5 C5_5 1.375(4) . ?
C5_5 C6_5 1.384(4) . ?
C1_6 N2_6 1.301(3) . ?
C1_6 C5_6 1.522(3) . ?
N2_6 C1_7 1.469(3) . ?
N2_6 C3_6 1.542(3) . ?
C3_6 C6_6 1.517(4) . ?
C3_6 C7_6 1.523(3) . ?
C3_6 C4_6 1.527(3) . ?
C4_6 C5_6 1.533(4) . ?
C5_6 C9_6 1.526(3) . ?
C5_6 C8_6 1.543(3) . ?
C1_7 C2_7 1.406(3) . ?
C1_7 C6_7 1.410(3) . ?
C2_7 C3_7 1.391(3) . ?
C2_7 C7_7 1.528(4) . ?
C3_7 C4_7 1.384(4) . ?
C4_7 C5_7 1.376(4) . ?
C5_7 C6_7 1.395(3) . ?
C6_7 C8_7 1.526(3) . ?
C7_7 C10_7 1.535(4) . ?
C7_7 C9_7 1.535(4) . ?
C8_7 C11_7 1.525(4) . ?
C8_7 C12_7 1.531(4) . ?
C70 C72 1.5074 . ?
C72 C74 1.4021 . ?
C72 C73 1.4022 . ?
C73 C71 1.3963 . ?
C71 C75 1.3964 . ?
C75 C76 1.3965 . ?
C76 C74 1.3963 . ?

loop_
_geom_torsion_atom_site_label_1
_geom_torsion_atom_site_label_2
_geom_torsion_atom_site_label_3
_geom_torsion_atom_site_label_4
_geom_torsion
_geom_torsion_site_symmetry_1
_geom_torsion_site_symmetry_2
_geom_torsion_site_symmetry_3
_geom_torsion_site_symmetry_4
_geom_torsion_publ_flag
Be1_1 S1_1 C1_1 C2_1 75.1(2) . . . . ?
Be1_1 S1_1 C1_1 C1_2 -99.8(2) . . . . ?
C1_2 C1_1 C2_1 C3_1 171.3(2) . . . . ?
S1_1 C1_1 C2_1 C3_1 -3.2(4) . . . . ?
C1_2 C1_1 C2_1 C1_3 -8.2(4) . . . . ?
S1_1 C1_1 C2_1 C1_3 177.32(19) . . . . ?
C1_1 C2_1 C3_1 C4_1 -68.2(3) . . . . ?
C1_3 C2_1 C3_1 C4_1 111.3(3) . . . . ?
C1_1 C2_1 C3_1 C1_4 112.6(3) . . . . ?
C1_3 C2_1 C3_1 C1_4 -67.9(3) . . . . ?
C2_1 C3_1 C4_1 C1_5 -179.9(2) . . . . ?
C1_4 C3_1 C4_1 C1_5 -0.7(4) . . . . ?
C2_1 C3_1 C4_1 S2_1 2.4(3) . . . . ?
C1_4 C3_1 C4_1 S2_1 -178.48(18) . . . . ?
C3_1 C4_1 S2_1 Be1_1 66.1(2) . . . . ?
C1_5 C4_1 S2_1 Be1_1 -111.91(19) . . . . ?
C2_1 C1_1 C1_2 C2_2 129.3(3) . . . . ?
S1_1 C1_1 C1_2 C2_2 -55.7(3) . . . . ?
C2_1 C1_1 C1_2 C6_2 -53.7(4) . . . . ?
S1_1 C1_1 C1_2 C6_2 121.3(2) . . . . ?
C6_2 C1_2 C2_2 C3_2 0.7(4) . . . . ?
C1_1 C1_2 C2_2 C3_2 177.7(2) . . . . ?
C1_2 C2_2 C3_2 C4_2 -1.5(4) . . . . ?
C2_2 C3_2 C4_2 C5_2 1.0(4) . . . . ?
C3_2 C4_2 C5_2 C6_2 0.3(4) . . . . ?
C4_2 C5_2 C6_2 C1_2 -1.2(4) . . . . ?
C2_2 C1_2 C6_2 C5_2 0.7(4) . . . . ?
C1_1 C1_2 C6_2 C5_2 -176.5(2) . . . . ?
C1_1 C2_1 C1_3 C6_3 127.5(3) . . . . ?
C3_1 C2_1 C1_3 C6_3 -52.1(3) . . . . ?
C1_1 C2_1 C1_3 C2_3 -51.8(4) . . . . ?
C3_1 C2_1 C1_3 C2_3 128.7(3) . . . . ?
C6_3 C1_3 C2_3 C3_3 -1.5(4) . . . . ?
C2_1 C1_3 C2_3 C3_3 177.8(2) . . . . ?
C1_3 C2_3 C3_3 C4_3 -0.2(4) . . . . ?
C2_3 C3_3 C4_3 C5_3 1.2(4) . . . . ?
C3_3 C4_3 C5_3 C6_3 -0.5(4) . . . . ?
C2_3 C1_3 C6_3 C5_3 2.3(4) . . . . ?
C2_1 C1_3 C6_3 C5_3 -177.0(2) . . . . ?
C4_3 C5_3 C6_3 C1_3 -1.3(4) . . . . ?
C4_1 C3_1 C1_4 C2_4 144.7(2) . . . . ?
C2_1 C3_1 C1_4 C2_4 -36.1(3) . . . . ?
C4_1 C3_1 C1_4 C6_4 -35.1(4) . . . . ?
C2_1 C3_1 C1_4 C6_4 144.0(2) . . . . ?
C6_4 C1_4 C2_4 C3_4 1.9(4) . . . . ?
C3_1 C1_4 C2_4 C3_4 -178.0(2) . . . . ?
C1_4 C2_4 C3_4 C4_4 -0.5(4) . . . . ?
C2_4 C3_4 C4_4 C5_4 -0.7(4) . . . . ?
C3_4 C4_4 C5_4 C6_4 0.3(4) . . . . ?
C4_4 C5_4 C6_4 C1_4 1.3(4) . . . . ?
C2_4 C1_4 C6_4 C5_4 -2.3(4) . . . . ?
C3_1 C1_4 C6_4 C5_4 177.5(2) . . . . ?
C3_1 C4_1 C1_5 C6_5 -59.9(3) . . . . ?
S2_1 C4_1 C1_5 C6_5 118.0(2) . . . . ?
C3_1 C4_1 C1_5 C2_5 121.3(3) . . . . ?
S2_1 C4_1 C1_5 C2_5 -60.7(3) . . . . ?
C6_5 C1_5 C2_5 C3_5 2.5(4) . . . . ?
C4_1 C1_5 C2_5 C3_5 -178.8(2) . . . . ?
C1_5 C2_5 C3_5 C4_5 -1.1(4) . . . . ?
C2_5 C3_5 C4_5 C5_5 -0.4(5) . . . . ?
C3_5 C4_5 C5_5 C6_5 0.5(5) . . . . ?
C4_5 C5_5 C6_5 C1_5 0.9(4) . . . . ?
C2_5 C1_5 C6_5 C5_5 -2.4(4) . . . . ?
C4_1 C1_5 C6_5 C5_5 178.9(2) . . . . ?
S2_1 Be1_1 C1_6 N2_6 -97.9(3) . . . . ?
S1_1 Be1_1 C1_6 N2_6 97.2(3) . . . . ?
S2_1 Be1_1 C1_6 C5_6 80.6(3) . . . . ?
S1_1 Be1_1 C1_6 C5_6 -84.2(3) . . . . ?
C5_6 C1_6 N2_6 C1_7 173.1(2) . . . . ?
Be1_1 C1_6 N2_6 C1_7 -8.2(4) . . . . ?
C5_6 C1_6 N2_6 C3_6 -2.5(3) . . . . ?
Be1_1 C1_6 N2_6 C3_6 176.1(2) . . . . ?
C1_6 N2_6 C3_6 C6_6 -129.2(2) . . . . ?
C1_7 N2_6 C3_6 C6_6 54.9(3) . . . . ?
C1_6 N2_6 C3_6 C7_6 109.3(2) . . . . ?
C1_7 N2_6 C3_6 C7_6 -66.6(3) . . . . ?
C1_6 N2_6 C3_6 C4_6 -10.3(3) . . . . ?
C1_7 N2_6 C3_6 C4_6 173.8(2) . . . . ?
C6_6 C3_6 C4_6 C5_6 136.6(2) . . . . ?
C7_6 C3_6 C4_6 C5_6 -99.1(3) . . . . ?
N2_6 C3_6 C4_6 C5_6 18.5(2) . . . . ?
N2_6 C1_6 C5_6 C9_6 134.7(2) . . . . ?
Be1_1 C1_6 C5_6 C9_6 -44.2(3) . . . . ?
N2_6 C1_6 C5_6 C4_6 14.4(3) . . . . ?
Be1_1 C1_6 C5_6 C4_6 -164.5(2) . . . . ?
N2_6 C1_6 C5_6 C8_6 -105.3(2) . . . . ?
Be1_1 C1_6 C5_6 C8_6 75.8(3) . . . . ?
C3_6 C4_6 C5_6 C1_6 -20.7(3) . . . . ?
C3_6 C4_6 C5_6 C9_6 -141.9(2) . . . . ?
C3_6 C4_6 C5_6 C8_6 95.4(2) . . . . ?
C1_6 N2_6 C1_7 C2_7 94.9(3) . . . . ?
C3_6 N2_6 C1_7 C2_7 -89.6(3) . . . . ?
C1_6 N2_6 C1_7 C6_7 -85.7(3) . . . . ?
C3_6 N2_6 C1_7 C6_7 89.8(3) . . . . ?
C6_7 C1_7 C2_7 C3_7 -4.4(4) . . . . ?
N2_6 C1_7 C2_7 C3_7 175.0(2) . . . . ?
C6_7 C1_7 C2_7 C7_7 171.6(2) . . . . ?
N2_6 C1_7 C2_7 C7_7 -9.0(4) . . . . ?
C1_7 C2_7 C3_7 C4_7 2.1(4) . . . . ?
C7_7 C2_7 C3_7 C4_7 -174.2(2) . . . . ?
C2_7 C3_7 C4_7 C5_7 0.8(4) . . . . ?
C3_7 C4_7 C5_7 C6_7 -1.5(4) . . . . ?
C4_7 C5_7 C6_7 C1_7 -0.7(4) . . . . ?
C4_7 C5_7 C6_7 C8_7 175.4(2) . . . . ?
C2_7 C1_7 C6_7 C5_7 3.8(4) . . . . ?
N2_6 C1_7 C6_7 C5_7 -175.6(2) . . . . ?
C2_7 C1_7 C6_7 C8_7 -172.1(2) . . . . ?
N2_6 C1_7 C6_7 C8_7 8.5(4) . . . . ?
C3_7 C2_7 C7_7 C10_7 -59.8(3) . . . . ?
C1_7 C2_7 C7_7 C10_7 124.2(3) . . . . ?
C3_7 C2_7 C7_7 C9_7 61.6(3) . . . . ?
C1_7 C2_7 C7_7 C9_7 -114.4(3) . . . . ?
C5_7 C6_7 C8_7 C11_7 -62.4(3) . . . . ?
C1_7 C6_7 C8_7 C11_7 113.5(3) . . . . ?
C5_7 C6_7 C8_7 C12_7 58.6(3) . . . . ?
C1_7 C6_7 C8_7 C12_7 -125.5(3) . . . . ?
C74 C72 C73 C71 0.3 . . . . ?
C70 C72 C73 C71 -178.5 . . . . ?
C72 C73 C71 C75 -0.1 . . . . ?
C73 C71 C75 C76 -0.1 . . . . ?
C71 C75 C76 C74 0.1 . . . . ?
C75 C76 C74 C72 0.1 . . . . ?
C73 C72 C74 C76 -0.3 . . . . ?
C70 C72 C74 C76 178.5 . . . . ?
